data_1566250
loop_
_publ_author_name
'Nicolas Meisser'
'Jakub Plasil'
'Thierry Brunsperger'
'Cedric Lheur'
'Radek Skoda'

_publ_section_title
;
 Giftgrubeite, CaMn2Ca2(AsO4)2(AsO3OH)2 . 4H2O, a new member of the
 hureaulite group from Sainte-Marie-aux-Mines, Haut-Rhin Department,
 Vosges, France
;
_journal_name_full 'Journal of GeoSciences'
_journal_page_first 73
_journal_page_last 80
_journal_paper_doi 10.3190/jgeosci.276
_journal_volume 64
_journal_year 2019
_chemical_absolute_configuration .
_chemical_formula_sum 'As4 Ca3 H10 Mg0.697 Mn1.303 O20'
_chemical_formula_weight 838.5
_space_group_IT_number 15
_space_group_name_Hall '-C 2yc'
_space_group_name_H-M_alt 'C 1 2/c 1'
_symmetry_cell_setting monoclinic
_symmetry_Int_Tables_number 15
_symmetry_space_group_name_Hall '-C 2yc'
_symmetry_space_group_name_H-M 'C 1 2/c 1'
_cell_angle_alpha 90
_cell_angle_beta 96.790(4)
_cell_angle_gamma 90
_cell_formula_units_Z 4
_cell_length_a 18.4950(10)
_cell_length_b 9.4750(4)
_cell_length_c 9.9860(5)
_cell_measurement_reflns_used 290
_cell_measurement_temperature 282(15)
_cell_measurement_theta_max 26.46
_cell_measurement_theta_min 3.95
_cell_volume 1737.67(15)
_computing_cell_refinement 'CrysAlisPro 1.171.38.30e (Agilent, 2015)'
_computing_data_collection 'CrysAlisPro 1.171.38.30e (Agilent, 2015)'
_computing_data_reduction 'CrysAlisPro 1.171.38.30e (Agilent, 2015)'
_diffrn_ambient_temperature 282
_diffrn_detector 'CCD plate'
_diffrn_detector_area_resol_mean 5.2027
_diffrn_measured_fraction_theta_full 0.98
_diffrn_measured_fraction_theta_max 0.86
_diffrn_measurement_device 'four-circle diffractometer'
_diffrn_measurement_device_type 'SuperNova, Dual, Cu at zero, AtlasS2'
_diffrn_measurement_method '\w scans'
_diffrn_radiation_monochromator mirror
_diffrn_radiation_probe x-ray
_diffrn_radiation_source 'X-ray tube'
_diffrn_radiation_type 'Mo K\a'
_diffrn_radiation_wavelength 0.71073
_diffrn_reflns_av_R_equivalents 0.1255
_diffrn_reflns_av_unetI/netI 0.2546
_diffrn_reflns_limit_h_max 22
_diffrn_reflns_limit_h_min -24
_diffrn_reflns_limit_k_max 12
_diffrn_reflns_limit_k_min -9
_diffrn_reflns_limit_l_max 13
_diffrn_reflns_limit_l_min -8
_diffrn_reflns_number 3398
_diffrn_reflns_theta_full 23.35
_diffrn_reflns_theta_max 28.57
_diffrn_reflns_theta_min 3.26
_diffrn_source 'micro-focus sealed X-ray tube'
_exptl_absorpt_coefficient_mu 9.537
_exptl_absorpt_correction_T_max 0.885
_exptl_absorpt_correction_T_min 0.783
_exptl_absorpt_correction_type analytical
_exptl_absorpt_process_details
;
CrysAlisPro 1.171.38.30e (Agilent, 2015)
Analytical numeric absorption correction using a multifaceted crystal
			model based on expressions derived by R.C. Clark & J.S. Reid.
(Clark, R. C. & Reid, J. S. (1995). Acta Cryst. A51, 887-897)
Empirical absorption correction using spherical harmonics,
 implemented in SCALE3 ABSPACK scaling algorithm.
;
_exptl_crystal_density_diffrn 3.2052
_exptl_crystal_F_000 1578
_exptl_crystal_size_max 0.046
_exptl_crystal_size_mid 0.026
_exptl_crystal_size_min 0.021
_refine_diff_density_max 4.41
_refine_diff_density_min -2.43
_refine_ls_extinction_method none
_refine_ls_goodness_of_fit_gt 1.22
_refine_ls_goodness_of_fit_ref 0.99
_refine_ls_hydrogen_treatment constr
_refine_ls_number_constraints 9
_refine_ls_number_parameters 133
_refine_ls_number_reflns 1907
_refine_ls_number_restraints 0
_refine_ls_R_factor_all 0.2163
_refine_ls_R_factor_gt 0.0699
_refine_ls_shift/su_max 0.0331
_refine_ls_shift/su_mean 0.0029
_refine_ls_structure_factor_coef Fsqd
_refine_ls_weighting_details w=1/(\s^2^(I)+0.0049000001I^2^)
_refine_ls_weighting_scheme sigma
_refine_ls_wR_factor_gt 0.1634
_refine_ls_wR_factor_ref 0.2610
_reflns_number_gt 542
_reflns_number_total 1907
_reflns_threshold_expression I>3\s(I)
_cod_data_source_file jgeosci.276_giftgrubeite.cif
_cod_data_source_block I
_cod_database_code 1566250

loop_
_space_group_symop_id
_space_group_symop_operation_xyz
1 x,y,z
2 -x,y,-z+1/2
3 -x,-y,-z
4 x,-y,z+1/2
5 x+1/2,y+1/2,z
6 -x+1/2,y+1/2,-z+1/2
7 -x+1/2,-y+1/2,-z
8 x+1/2,-y+1/2,z+1/2

loop_
_atom_site_label
_atom_site_type_symbol
_atom_site_fract_x
_atom_site_fract_y
_atom_site_fract_z
_atom_site_adp_type
_atom_site_U_iso_or_equiv
_atom_site_site_symmetry_multiplicity
_atom_site_occupancy
_atom_site_calc_flag
_atom_site_refinement_flags
_atom_site_disorder_assembly
_atom_site_disorder_group
As1 As 0.66020(13) 0.7682(3) 0.6221(2) Uani 0.0325(8) 8 1 d . . .
As2 As 0.58408(13) 0.6878(3) 0.0894(2) Uani 0.0335(9) 8 1 d . . .
Mn1 Mn 0.6840(2) 0.9164(5) 0.3139(4) Uani 0.0330(17) 8 0.65(2) d . . .
Mg1 Mg 0.6840(2) 0.9164(5) 0.3139(4) Uani 0.0330(17) 8 0.35(2) d . . .
Ca2 Ca 0.5 0.3891(7) 0.25 Uani 0.029(2) 4 1 d . . .
Ca3 Ca 0.6756(3) 0.4689(5) 0.8613(4) Uani 0.0343(17) 8 1 d . . .
O1 O 0.7367(8) 1.0882(16) 0.4706(14) Uani 0.037(6) 8 1 d . . .
O2 O 0.5749(8) 0.7743(16) 0.6478(14) Uani 0.035(5) 8 1 d . . .
O3 O 0.6660(8) 0.7541(16) 0.4548(13) Uani 0.031(5) 8 1 d . . .
O4 O 0.7061(9) 0.9158(16) 0.6754(14) Uani 0.041(6) 8 1 d . . .
O5 O 0.6606(8) 0.7724(17) 0.1412(15) Uani 0.038(6) 8 1 d . . .
O6 O 0.5108(9) 0.803(2) 0.0793(15) Uani 0.052(7) 8 1 d . . .
O7 O 0.7013(9) 0.6281(17) 0.7005(16) Uani 0.048(6) 8 1 d . . .
O8 O 0.5859(8) 0.6135(17) -0.0604(14) Uani 0.037(6) 8 1 d . . .
O9 O 0.5790(10) 1.006(2) 0.3325(16) Uani 0.052(7) 8 1 d . . .
O10 O 0.5728(8) 0.5678(18) 0.2018(14) Uani 0.042(6) 8 1 d . . .

loop_
_atom_site_aniso_label
_atom_site_aniso_type_symbol
_atom_site_aniso_U_11
_atom_site_aniso_U_22
_atom_site_aniso_U_33
_atom_site_aniso_U_12
_atom_site_aniso_U_13
_atom_site_aniso_U_23
As1 As 0.0359(15) 0.0255(14) 0.0343(13) 0.0001(11) -0.0031(10) 0.0005(10)
As2 As 0.0386(16) 0.0266(15) 0.0348(13) -0.0001(12) 0.0019(10) -0.0002(10)
Mn1 Mn 0.041(3) 0.022(3) 0.035(3) -0.005(2) -0.0008(19) 0.0041(17)
Mg1 Mg 0.041(3) 0.022(3) 0.035(3) -0.005(2) -0.0008(19) 0.0041(17)
Ca2 Ca 0.030(4) 0.030(4) 0.028(3) 0 0.003(3) 0
Ca3 Ca 0.041(3) 0.024(3) 0.037(3) 0.001(2) -0.001(2) 0.0045(19)
O1 O 0.045(11) 0.019(10) 0.044(9) -0.004(8) -0.004(7) -0.005(7)
O2 O 0.044(10) 0.021(9) 0.034(8) -0.007(8) -0.012(7) 0.005(6)
O3 O 0.033(9) 0.031(10) 0.030(8) 0.008(8) 0.012(6) -0.009(7)
O4 O 0.063(12) 0.027(10) 0.030(8) 0.004(8) -0.010(7) -0.009(7)
O5 O 0.041(10) 0.025(10) 0.050(10) 0.004(8) 0.007(7) 0.009(7)
O6 O 0.042(10) 0.063(14) 0.047(10) 0.010(9) -0.007(8) -0.011(9)
O7 O 0.060(12) 0.025(10) 0.055(10) -0.014(9) -0.016(8) 0.016(8)
O8 O 0.040(10) 0.039(11) 0.032(8) 0.002(9) 0.004(7) -0.005(7)
O9 O 0.064(13) 0.048(13) 0.046(10) -0.015(10) 0.013(8) 0.012(8)
O10 O 0.045(11) 0.049(12) 0.029(9) 0.007(9) 0.001(7) -0.005(7)

loop_
_atom_type_symbol
_atom_type_scat_dispersion_real
_atom_type_scat_dispersion_imag
_atom_type_scat_source
As 0.0499 2.0058 'International Tables Vol C tables 4.2.6.8 and 6.1.1.1'
Ca 0.2262 0.3064 'International Tables Vol C tables 4.2.6.8 and 6.1.1.1'
H 0.0000 0.0000 'International Tables Vol C tables 4.2.6.8 and 6.1.1.1'
Mg 0.0486 0.0363 'International Tables Vol C tables 4.2.6.8 and 6.1.1.1'
Mn 0.3368 0.7283 'International Tables Vol C tables 4.2.6.8 and 6.1.1.1'
O 0.0106 0.0060 'International Tables Vol C tables 4.2.6.8 and 6.1.1.1'

loop_
_geom_angle_atom_site_label_1
_geom_angle_atom_site_label_2
_geom_angle_atom_site_label_3
_geom_angle_site_symmetry_1
_geom_angle_site_symmetry_2
_geom_angle_site_symmetry_3
_geom_angle
O2 As1 O3 . . . 109.6(6)
O2 As1 O4 . . . 112.5(9)
O2 As1 O7 . . . 110.2(9)
O3 As1 O4 . . . 106.6(7)
O3 As1 O7 . . . 108.8(9)
O4 As1 O7 . . . 109.0(8)
O5 As2 O6 . . . 110.4(9)
O5 As2 O8 . . . 112.2(7)
O5 As2 O10 . . . 107.2(7)
O6 As2 O8 . . . 108.2(8)
O6 As2 O10 . . . 108.5(9)
O8 As2 O10 . . . 110.3(8)
Mg1 Mn1 O1 . . . 0
Mg1 Mn1 O3 . . . 0
Mg1 Mn1 O4 . . 4_574 0
Mg1 Mn1 O5 . . . 0
Mg1 Mn1 O7 . . 7_666 0
Mg1 Mn1 O9 . . . 0
O1 Mn1 O3 . . . 98.1(5)
O1 Mn1 O4 . . 4_574 80.2(5)
O1 Mn1 O5 . . . 164.7(6)
O1 Mn1 O7 . . 7_666 81.5(6)
O1 Mn1 O9 . . . 88.6(6)
O3 Mn1 O4 . . 4_574 177.8(6)
O3 Mn1 O5 . . . 92.2(6)
O3 Mn1 O7 . . 7_666 97.7(7)
O3 Mn1 O9 . . . 90.7(7)
O4 Mn1 O5 4_574 . . 89.3(6)
O4 Mn1 O7 4_574 . 7_666 80.8(7)
O4 Mn1 O9 4_574 . . 90.5(7)
O5 Mn1 O7 . . 7_666 86.0(7)
O5 Mn1 O9 . . . 102.6(7)
O7 Mn1 O9 7_666 . . 167.7(7)
Mn1 Mg1 O1 . . . 0
Mn1 Mg1 O3 . . . 0
Mn1 Mg1 O4 . . 4_574 0
Mn1 Mg1 O5 . . . 0
Mn1 Mg1 O7 . . 7_666 0
Mn1 Mg1 O9 . . . 0
O1 Mg1 O3 . . . 98.1(5)
O1 Mg1 O4 . . 4_574 80.2(5)
O1 Mg1 O5 . . . 164.7(6)
O1 Mg1 O7 . . 7_666 81.5(6)
O1 Mg1 O9 . . . 88.6(6)
O3 Mg1 O4 . . 4_574 177.8(6)
O3 Mg1 O5 . . . 92.2(6)
O3 Mg1 O7 . . 7_666 97.7(7)
O3 Mg1 O9 . . . 90.7(7)
O4 Mg1 O5 4_574 . . 89.3(6)
O4 Mg1 O7 4_574 . 7_666 80.8(7)
O4 Mg1 O9 4_574 . . 90.5(7)
O5 Mg1 O7 . . 7_666 86.0(7)
O5 Mg1 O9 . . . 102.6(7)
O7 Mg1 O9 7_666 . . 167.7(7)
O2 Ca2 O2 3_666 . 4_564 99.1(6)
O2 Ca2 O8 3_666 . 3_665 88.0(5)
O2 Ca2 O8 3_666 . 4_565 91.1(5)
O2 Ca2 O10 3_666 . . 166.4(5)
O2 Ca2 O10 3_666 . 2_655 90.3(6)
O2 Ca2 O8 4_564 . 3_665 91.1(5)
O2 Ca2 O8 4_564 . 4_565 88.0(5)
O2 Ca2 O10 4_564 . . 90.3(6)
O2 Ca2 O10 4_564 . 2_655 166.4(5)
O8 Ca2 O8 3_665 . 4_565 178.6(7)
O8 Ca2 O10 3_665 . . 101.8(5)
O8 Ca2 O10 3_665 . 2_655 79.4(5)
O8 Ca2 O10 4_565 . . 79.4(5)
O8 Ca2 O10 4_565 . 2_655 101.8(5)
O10 Ca2 O10 . . 2_655 82.3(6)
O1 Ca3 O3 6_646 . 4_565 102.6(5)
O1 Ca3 O4 6_646 . 6_646 69.3(5)
O1 Ca3 O7 6_646 . . 90.0(6)
O1 Ca3 O8 6_646 . 1_556 86.5(5)
O1 Ca3 O10 6_646 . 4_565 160.2(7)
O3 Ca3 O4 4_565 . 6_646 89.1(6)
O3 Ca3 O7 4_565 . . 155.7(6)
O3 Ca3 O8 4_565 . 1_556 107.8(6)
O3 Ca3 O10 4_565 . 4_565 92.5(6)
O4 Ca3 O7 6_646 . . 75.8(6)
O4 Ca3 O8 6_646 . 1_556 153.3(6)
O4 Ca3 O10 6_646 . 4_565 124.4(5)
O7 Ca3 O8 . . 1_556 93.5(6)
O7 Ca3 O10 . . 4_565 81.0(6)
O8 Ca3 O10 1_556 . 4_565 76.6(5)
Mn1 O1 Mg1 . . . 0.0(5)
Mn1 O1 Ca3 . . 6_656 108.7(7)
Mg1 O1 Ca3 . . 6_656 108.7(7)
As1 O2 Ca2 . . 3_666 132.0(10)
As1 O3 Mn1 . . . 128.8(10)
As1 O3 Mg1 . . . 128.8(10)
As1 O3 Ca3 . . 4_564 119.1(9)
Mn1 O3 Mg1 . . . 0.0(5)
Mn1 O3 Ca3 . . 4_564 111.3(5)
Mg1 O3 Ca3 . . 4_564 111.3(5)
As1 O4 Mn1 . . 4_575 132.7(9)
As1 O4 Mg1 . . 4_575 132.7(9)
As1 O4 Ca3 . . 6_656 125.4(9)
Mn1 O4 Mg1 4_575 . 4_575 0.0(5)
Mn1 O4 Ca3 4_575 . 6_656 101.2(7)
Mg1 O4 Ca3 4_575 . 6_656 101.2(7)
As2 O5 Mn1 . . . 128.7(8)
As2 O5 Mg1 . . . 128.7(8)
Mn1 O5 Mg1 . . . 0.0(5)
As1 O7 Mn1 . . 7_666 120.6(10)
As1 O7 Mg1 . . 7_666 120.6(10)
As1 O7 Ca3 . . . 136.8(10)
Mn1 O7 Mg1 7_666 . 7_666 0.0(5)
Mn1 O7 Ca3 7_666 . . 101.8(7)
Mg1 O7 Ca3 7_666 . . 101.8(7)
As2 O8 Ca2 . . 3_665 131.1(9)
As2 O8 Ca3 . . 1_554 129.6(7)
Ca2 O8 Ca3 3_665 . 1_554 99.2(5)
Mn1 O9 Mg1 . . . 0.0(5)
As2 O10 Ca2 . . . 143.2(7)
As2 O10 Ca3 . . 4_564 114.2(8)
Ca2 O10 Ca3 . . 4_564 101.5(6)

loop_
_geom_bond_atom_site_label_1
_geom_bond_atom_site_label_2
_geom_bond_site_symmetry_1
_geom_bond_site_symmetry_2
_geom_bond_distance
As1 O2 . . 1.630(15)
As1 O3 . . 1.690(11)
As1 O4 . . 1.690(18)
As1 O7 . . 1.680(19)
As2 O5 . . 1.653(15)
As2 O6 . . 1.734(18)
As2 O8 . . 1.652(12)
As2 O10 . . 1.629(15)
Mn1 Mg1 . . 0
Mn1 O1 . . 2.386(16)
Mn1 O3 . . 2.139(16)
Mn1 O4 . 4_574 2.179(17)
Mn1 O5 . . 2.205(15)
Mn1 O7 . 7_666 2.185(18)
Mn1 O9 . . 2.148(19)
Mg1 O1 . . 2.386(16)
Mg1 O3 . . 2.139(16)
Mg1 O4 . 4_574 2.179(17)
Mg1 O5 . . 2.205(15)
Mg1 O7 . 7_666 2.185(18)
Mg1 O9 . . 2.148(19)
Ca2 O2 . 3_666 2.383(17)
Ca2 O2 . 4_564 2.383(17)
Ca2 O8 . 3_665 2.326(11)
Ca2 O8 . 4_565 2.326(11)
Ca2 O10 . . 2.251(18)
Ca2 O10 . 2_655 2.251(18)
Ca3 O1 . 6_646 2.463(14)
Ca3 O3 . 4_565 2.325(18)
Ca3 O4 . 6_646 2.315(18)
Ca3 O7 . . 2.29(2)
Ca3 O8 . 1_556 2.360(17)
Ca3 O10 . 4_565 2.356(13)
